data_7132512
loop_
_publ_author_name
'Nayak, Mithilesh Kumar'
'Elvers, Benedict J.'
'Mehta, Sakshi'
'Krummenacher, Ivo'
'Mondal, Abhishake'
'Braunschweig, Holger'
'Schulzke, Carola'
'Ravat, Prince'
'Jana, Anukul'

_publ_section_title
;
 Bis-[cyclic(alkyl)(amino)carbene]-derived diradicals.
;
_journal_issue 13
_journal_name_full 'Chemical communications (Cambridge, England)'
_journal_page_first 1739
_journal_page_last 1742
_journal_paper_doi 10.1039/d3cc05779h
_journal_volume 60
_journal_year 2024
_chemical_formula_moiety 'C19 H31 F3 Li N O4 S'
_chemical_formula_sum 'C19 H31 F3 Li N O4 S'
_chemical_formula_weight 433.45
_space_group_crystal_system triclinic
_space_group_IT_number 2
_space_group_name_Hall '-P 1'
_space_group_name_H-M_alt 'P -1'
_atom_sites_solution_hydrogens geom
_atom_sites_solution_primary dual
_atom_sites_solution_secondary difmap
_audit_creation_method SHELXL-2018/3
_audit_update_record
;
2022-07-11 deposited with the CCDC.	2023-12-19 downloaded from the CCDC.
;
_cell_angle_alpha 94.430(3)
_cell_angle_beta 113.237(3)
_cell_angle_gamma 109.486(3)
_cell_formula_units_Z 2
_cell_length_a 10.0875(3)
_cell_length_b 11.4427(4)
_cell_length_c 11.5307(4)
_cell_measurement_reflns_used 5671
_cell_measurement_temperature 250(2)
_cell_measurement_theta_max 28.4050
_cell_measurement_theta_min 3.3120
_cell_volume 1118.94(8)
_computing_cell_refinement 'CrysAlisPro 1.171.39.29d (Rigaku OD, 2017)'
_computing_data_collection 'CrysAlisPro 1.171.39.29d (Rigaku OD, 2017)'
_computing_data_reduction 'CrysAlisPro 1.171.39.29d (Rigaku OD, 2017)'
_computing_molecular_graphics 'XP Version 5.1 by Bruker AXS 1998'
_computing_publication_material 'CIFTAB (Sheldrick, 2016)'
_computing_structure_refinement 'SHELXL-2018/3 (Sheldrick, 2018)'
_computing_structure_solution 'SHELXL-2018/3 (Sheldrick, 2018)'
_diffrn_ambient_temperature 250(2)
_diffrn_measured_fraction_theta_full 0.997
_diffrn_measured_fraction_theta_max 0.869
_diffrn_measurement_device_type 'XtaLAB AFC12 (RINC): Kappa single'
_diffrn_measurement_method '\w scans'
_diffrn_radiation_type MoK\a
_diffrn_radiation_wavelength 0.71073
_diffrn_reflns_av_R_equivalents 0.0562
_diffrn_reflns_av_unetI/netI 0.0522
_diffrn_reflns_Laue_measured_fraction_full 0.997
_diffrn_reflns_Laue_measured_fraction_max 0.869
_diffrn_reflns_limit_h_max 13
_diffrn_reflns_limit_h_min -13
_diffrn_reflns_limit_k_max 12
_diffrn_reflns_limit_k_min -15
_diffrn_reflns_limit_l_max 15
_diffrn_reflns_limit_l_min -15
_diffrn_reflns_number 19792
_diffrn_reflns_point_group_measured_fraction_full 0.997
_diffrn_reflns_point_group_measured_fraction_max 0.869
_diffrn_reflns_theta_full 25.242
_diffrn_reflns_theta_max 28.994
_diffrn_reflns_theta_min 2.712
_diffrn_source 'fine-focus sealed X-ray tube'
_exptl_absorpt_coefficient_mu 0.192
_exptl_absorpt_correction_T_max 1.00000
_exptl_absorpt_correction_T_min 0.67352
_exptl_absorpt_correction_type multi-scan
_exptl_absorpt_process_details
;
CrysAlisPro 1.171.39.29d (Rigaku Oxford Diffraction, 2017)
Empirical absorption correction using spherical harmonics,
implemented in SCALE3 ABSPACK scaling algorithm.
;
_exptl_crystal_colour colorless
_exptl_crystal_density_diffrn 1.286
_exptl_crystal_description block
_exptl_crystal_F_000 460
_exptl_crystal_size_max 0.260
_exptl_crystal_size_mid 0.220
_exptl_crystal_size_min 0.170
_refine_diff_density_max 0.551
_refine_diff_density_min -0.420
_refine_diff_density_rms 0.045
_refine_ls_extinction_method none
_refine_ls_goodness_of_fit_ref 1.081
_refine_ls_hydrogen_treatment constr
_refine_ls_matrix_type full
_refine_ls_number_parameters 383
_refine_ls_number_reflns 5163
_refine_ls_number_restraints 679
_refine_ls_restrained_S_all 1.166
_refine_ls_R_factor_all 0.0843
_refine_ls_R_factor_gt 0.0549
_refine_ls_shift/su_max 0.000
_refine_ls_shift/su_mean 0.000
_refine_ls_structure_factor_coef Fsqd
_refine_ls_weighting_details 'w=1/[\s^2^(Fo^2^)+(0.0753P)^2^+0.2321P] where P=(Fo^2^+2Fc^2^)/3'
_refine_ls_weighting_scheme calc
_refine_ls_wR_factor_gt 0.1449
_refine_ls_wR_factor_ref 0.1589
_reflns_Friedel_coverage 0.000
_reflns_number_gt 3591
_reflns_number_total 5163
_reflns_threshold_expression 'I > 2\s(I)'
_cod_data_source_file d3cc05779h2.cif
_cod_data_source_block AJ2090
_cod_depositor_comments 'Adding full bibliography for 7132505--7132514.cif.'
_cod_original_cell_volume 1118.94(7)
_cod_database_code 7132512
_shelx_shelxl_version_number 2018/3
_shelx_space_group_comment
;
The symmetry employed for this shelxl refinement is uniquely defined
by the following loop, which should always be used as a source of
symmetry information in preference to the above space-group names.
They are only intended as comments.
;
_shelx_estimated_absorpt_t_min 0.952
_shelx_estimated_absorpt_t_max 0.968

loop_
_space_group_symop_operation_xyz
'x, y, z'
'-x, -y, -z'

loop_
_atom_site_label
_atom_site_type_symbol
_atom_site_fract_x
_atom_site_fract_y
_atom_site_fract_z
_atom_site_U_iso_or_equiv
_atom_site_adp_type
_atom_site_occupancy
_atom_site_site_symmetry_order
_atom_site_calc_flag
_atom_site_refinement_flags_posn
_atom_site_refinement_flags_adp
_atom_site_refinement_flags_occupancy
_atom_site_disorder_assembly
_atom_site_disorder_group
N1 N 0.14004(17) 0.32559(12) 0.46843(13) 0.0307(3) Uani 1 1 d . . . . .
C1 C 0.0761(2) 0.63600(15) 0.50501(19) 0.0369(4) Uani 1 1 d . . . . .
H1A H 0.148349 0.723453 0.555563 0.044 Uiso 1 1 calc R U . . .
H1B H 0.030783 0.637068 0.412875 0.044 Uiso 1 1 calc R U . . .
C2 C 0.1666(2) 0.54948(16) 0.52646(19) 0.0373(4) Uani 1 1 d . . . . .
H2A H 0.246874 0.578678 0.495575 0.045 Uiso 1 1 calc R U . . .
H2B H 0.219678 0.554334 0.619594 0.045 Uiso 1 1 calc R U . . .
C3 C 0.0547(2) 0.41140(15) 0.45356(16) 0.0316(4) Uani 1 1 d . . . . .
H3 H 0.004810 0.409735 0.359967 0.038 Uiso 1 1 calc R U . . .
C4 C 0.2262(2) 0.31020(15) 0.58026(16) 0.0315(4) Uani 1 1 d . . . . .
C5 C 0.2971(2) 0.21904(15) 0.55286(16) 0.0306(4) Uani 1 1 d . . . . .
C6 C 0.4774(2) 0.29373(17) 0.61205(19) 0.0399(4) Uani 1 1 d . . . . .
H6A H 0.500466 0.361078 0.566674 0.048 Uiso 1 1 calc R U . . .
H6B H 0.517597 0.334796 0.703715 0.048 Uiso 1 1 calc R U . . .
C7 C 0.5622(2) 0.2076(2) 0.6022(2) 0.0469(5) Uani 1 1 d . . . . .
H7A H 0.531240 0.173998 0.510493 0.056 Uiso 1 1 calc R U . . .
H7B H 0.675966 0.257841 0.645408 0.056 Uiso 1 1 calc R U . . .
C8 C 0.5229(2) 0.09695(19) 0.6649(2) 0.0460(5) Uani 1 1 d . . . . .
H8A H 0.573181 0.040391 0.652296 0.055 Uiso 1 1 calc R U . . .
H8B H 0.564446 0.130085 0.758621 0.055 Uiso 1 1 calc R U . . .
C9 C 0.3467(2) 0.02165(16) 0.6064(2) 0.0423(5) Uani 1 1 d . . . . .
H9A H 0.324248 -0.046241 0.651347 0.051 Uiso 1 1 calc R U . . .
H9B H 0.306726 -0.018496 0.514544 0.051 Uiso 1 1 calc R U . . .
C10 C 0.2630(2) 0.10785(16) 0.61802(18) 0.0356(4) Uani 1 1 d . . . . .
H10A H 0.296906 0.142276 0.710194 0.043 Uiso 1 1 calc R U . . .
H10B H 0.149411 0.057025 0.577527 0.043 Uiso 1 1 calc R U . . .
C11 C 0.2198(2) 0.17171(18) 0.40334(17) 0.0434(5) Uani 1 1 d . . . . .
H11A H 0.299863 0.178459 0.373424 0.052 Uiso 1 1 calc R U . . .
H11B H 0.145399 0.082279 0.375786 0.052 Uiso 1 1 calc R U . . .
C12 C 0.1338(2) 0.25715(16) 0.34704(16) 0.0343(4) Uani 1 1 d . . . . .
C13 C 0.2196(3) 0.3559(2) 0.2918(2) 0.0500(5) Uani 1 1 d . . . . .
H13A H 0.326829 0.404956 0.357426 0.075 Uiso 1 1 calc R U . . .
H13B H 0.166067 0.412754 0.266226 0.075 Uiso 1 1 calc R U . . .
H13C H 0.220617 0.312740 0.216497 0.075 Uiso 1 1 calc R U . . .
C14 C -0.0364(2) 0.17834(19) 0.24663(18) 0.0460(5) Uani 1 1 d . . . . .
H14A H -0.037843 0.126637 0.175050 0.069 Uiso 1 1 calc R U . . .
H14B H -0.087713 0.235211 0.214138 0.069 Uiso 1 1 calc R U . . .
H14C H -0.091644 0.123200 0.287007 0.069 Uiso 1 1 calc R U . . .
Li1 Li 0.2932(4) 0.3914(3) 0.7895(3) 0.0413(7) Uani 1 1 d . . . . .
O1 O 0.083(4) 0.316(2) 0.806(3) 0.044(4) Uani 0.27(2) 1 d D . P A 1
C15 C 0.047(4) 0.3965(19) 0.877(4) 0.083(7) Uani 0.27(2) 1 d D . P A 1
H15A H -0.018943 0.434050 0.818799 0.099 Uiso 0.27(2) 1 calc R U P A 1
H15B H 0.143476 0.466002 0.942487 0.099 Uiso 0.27(2) 1 calc R U P A 1
C16 C -0.039(4) 0.318(3) 0.942(3) 0.084(10) Uani 0.27(2) 1 d D . P A 1
H16A H -0.144084 0.318175 0.911703 0.101 Uiso 0.27(2) 1 calc R U P A 1
H16B H 0.018410 0.352012 1.036519 0.101 Uiso 0.27(2) 1 calc R U P A 1
C17 C -0.048(5) 0.187(3) 0.906(4) 0.067(7) Uani 0.27(2) 1 d D . P A 1
H17A H -0.155355 0.124486 0.876964 0.080 Uiso 0.27(2) 1 calc R U P A 1
H17B H 0.023079 0.167715 0.980916 0.080 Uiso 0.27(2) 1 calc R U P A 1
C18 C 0.000(3) 0.1846(17) 0.797(2) 0.036(4) Uani 0.27(2) 1 d D . P A 1
H18A H 0.067403 0.137369 0.808861 0.043 Uiso 0.27(2) 1 calc R U P A 1
H18B H -0.092889 0.144648 0.712425 0.043 Uiso 0.27(2) 1 calc R U P A 1
O1' O 0.1089(16) 0.3336(9) 0.8208(12) 0.054(2) Uani 0.73(2) 1 d D . P A 2
C15' C 0.0895(10) 0.3905(8) 0.9238(7) 0.0610(16) Uani 0.73(2) 1 d D . P A 2
H15C H 0.073387 0.468811 0.908381 0.073 Uiso 0.73(2) 1 calc R U P A 2
H15D H 0.182805 0.411954 1.006817 0.073 Uiso 0.73(2) 1 calc R U P A 2
C16' C -0.0529(10) 0.2933(11) 0.9265(11) 0.066(3) Uani 0.73(2) 1 d D . P A 2
H16C H -0.045586 0.303259 1.014301 0.079 Uiso 0.73(2) 1 calc R U P A 2
H16D H -0.150047 0.299213 0.866517 0.079 Uiso 0.73(2) 1 calc R U P A 2
C17' C -0.0446(17) 0.1704(9) 0.8830(14) 0.067(2) Uani 0.73(2) 1 d D U P A 2
H17C H -0.148908 0.100212 0.842413 0.081 Uiso 0.73(2) 1 calc R U P A 2
H17D H 0.026072 0.148245 0.955957 0.081 Uiso 0.73(2) 1 calc R U P A 2
C18' C 0.0197(16) 0.1994(10) 0.7850(12) 0.062(3) Uani 0.73(2) 1 d D U P A 2
H18C H 0.086561 0.153181 0.787281 0.075 Uiso 0.73(2) 1 calc R U P A 2
H18D H -0.066459 0.173712 0.696889 0.075 Uiso 0.73(2) 1 calc R U P A 2
S1 S 0.4475(3) 0.6773(2) 0.9674(3) 0.0217(7) Uani 0.346(7) 1 d D U P A 1
O2 O 0.4195(19) 0.5718(15) 0.8664(14) 0.062(3) Uani 0.346(7) 1 d D U P A 1
O3 O 0.3124(8) 0.6952(6) 0.9606(10) 0.077(3) Uani 0.346(7) 1 d D U P A 1
O4 O 0.560(2) 0.675(2) 1.0858(13) 0.056(2) Uani 0.346(7) 1 d D U P A 1
C19 C 0.5455(12) 0.8051(10) 0.9107(11) 0.042(2) Uani 0.346(7) 1 d D U P A 1
F1 F 0.609(2) 0.9108(10) 0.9877(15) 0.134(4) Uani 0.346(7) 1 d D U P A 1
F2 F 0.6588(12) 0.7538(17) 0.9044(12) 0.169(4) Uani 0.346(7) 1 d D U P A 1
F3 F 0.4692(16) 0.8127(11) 0.7921(10) 0.106(4) Uani 0.346(7) 1 d D U P A 1
S1' S 0.4700(5) 0.6750(2) 0.9612(2) 0.1052(11) Uani 0.654(7) 1 d D U P A 2
O2' O 0.3778(10) 0.5763(9) 0.8547(8) 0.068(2) Uani 0.654(7) 1 d D U P A 2
O3' O 0.3507(8) 0.7298(8) 0.9976(7) 0.180(3) Uani 0.654(7) 1 d D U P A 2
O4' O 0.5800(13) 0.6755(13) 1.0789(8) 0.080(3) Uani 0.654(7) 1 d D U P A 2
C19' C 0.5345(10) 0.8220(7) 0.9276(7) 0.091(2) Uani 0.654(7) 1 d D U P A 2
F1' F 0.6106(8) 0.9231(5) 1.0238(6) 0.0991(18) Uani 0.654(7) 1 d D U P A 2
F2' F 0.6607(8) 0.8146(4) 0.8978(7) 0.1217(18) Uani 0.654(7) 1 d D U P A 2
F3' F 0.4378(8) 0.8399(6) 0.8272(6) 0.1048(19) Uani 0.654(7) 1 d D U P A 2

loop_
_atom_site_aniso_label
_atom_site_aniso_U_11
_atom_site_aniso_U_22
_atom_site_aniso_U_33
_atom_site_aniso_U_23
_atom_site_aniso_U_13
_atom_site_aniso_U_12
N1 0.0391(8) 0.0281(7) 0.0277(7) 0.0053(5) 0.0149(6) 0.0169(6)
C1 0.0391(10) 0.0254(8) 0.0470(11) 0.0107(7) 0.0184(8) 0.0144(7)
C2 0.0364(10) 0.0297(8) 0.0472(11) 0.0111(7) 0.0184(8) 0.0147(7)
C3 0.0386(9) 0.0300(8) 0.0293(9) 0.0089(7) 0.0127(7) 0.0197(7)
C4 0.0356(9) 0.0282(8) 0.0296(9) 0.0055(6) 0.0119(7) 0.0149(7)
C5 0.0356(9) 0.0285(8) 0.0281(9) 0.0043(6) 0.0124(7) 0.0160(7)
C6 0.0389(10) 0.0322(9) 0.0448(11) 0.0076(8) 0.0181(8) 0.0108(8)
C7 0.0350(10) 0.0515(11) 0.0541(12) 0.0086(9) 0.0202(9) 0.0175(9)
C8 0.0433(11) 0.0479(11) 0.0500(12) 0.0100(9) 0.0161(9) 0.0282(9)
C9 0.0469(11) 0.0304(9) 0.0491(11) 0.0094(8) 0.0178(9) 0.0194(8)
C10 0.0338(9) 0.0304(8) 0.0410(10) 0.0078(7) 0.0147(8) 0.0132(7)
C11 0.0563(12) 0.0441(10) 0.0318(10) 0.0020(8) 0.0154(9) 0.0289(9)
C12 0.0442(10) 0.0344(8) 0.0258(9) 0.0040(7) 0.0153(7) 0.0184(8)
C13 0.0618(13) 0.0505(11) 0.0444(11) 0.0122(9) 0.0310(10) 0.0208(10)
C14 0.0515(12) 0.0446(10) 0.0327(10) 0.0013(8) 0.0124(9) 0.0178(9)
Li1 0.0517(19) 0.0394(16) 0.0301(15) 0.0027(12) 0.0165(14) 0.0187(14)
O1 0.047(8) 0.034(6) 0.034(6) -0.002(5) 0.016(6) 0.001(6)
C15 0.108(17) 0.068(8) 0.095(18) 0.008(10) 0.067(15) 0.037(9)
C16 0.11(2) 0.103(16) 0.042(9) 0.011(9) 0.018(9) 0.067(15)
C17 0.070(11) 0.104(17) 0.049(9) 0.033(10) 0.039(8) 0.041(12)
C18 0.040(7) 0.020(5) 0.038(7) -0.003(5) 0.021(5) -0.003(4)
O1' 0.056(4) 0.048(3) 0.049(4) -0.006(2) 0.030(4) 0.006(3)
C15' 0.076(3) 0.066(3) 0.049(3) 0.008(2) 0.037(3) 0.027(2)
C16' 0.044(3) 0.100(5) 0.050(4) 0.010(3) 0.025(2) 0.020(3)
C17' 0.054(3) 0.073(3) 0.070(6) 0.023(3) 0.031(3) 0.014(3)
C18' 0.059(4) 0.059(4) 0.061(4) 0.018(3) 0.031(3) 0.010(3)
S1 0.0197(10) 0.0229(9) 0.0330(11) 0.0027(7) 0.0163(7) 0.0159(6)
O2 0.086(7) 0.036(3) 0.030(3) 0.002(3) 0.001(4) 0.017(4)
O3 0.040(3) 0.044(3) 0.167(8) 0.041(4) 0.056(4) 0.025(2)
O4 0.073(4) 0.065(5) 0.030(4) 0.007(3) 0.016(3) 0.037(4)
C19 0.046(4) 0.043(4) 0.060(4) 0.013(3) 0.036(3) 0.028(3)
F1 0.190(8) 0.034(4) 0.130(7) -0.017(4) 0.085(6) -0.018(4)
F2 0.102(5) 0.291(11) 0.156(7) 0.019(8) 0.086(5) 0.100(7)
F3 0.133(7) 0.085(6) 0.088(5) 0.059(4) 0.038(4) 0.037(4)
S1' 0.145(2) 0.0503(10) 0.0460(11) 0.0159(8) -0.0061(11) 0.0117(11)
O2' 0.089(4) 0.0413(18) 0.039(2) 0.0010(15) -0.002(2) 0.024(2)
O3' 0.084(4) 0.294(8) 0.130(4) -0.051(5) 0.051(3) 0.055(4)
O4' 0.103(5) 0.064(3) 0.040(3) 0.013(3) -0.004(3) 0.037(3)
C19' 0.108(4) 0.046(3) 0.074(4) 0.010(3) -0.004(3) 0.034(3)
F1' 0.114(3) 0.0384(18) 0.106(3) -0.0080(18) 0.026(2) 0.0199(18)
F2' 0.144(4) 0.088(2) 0.193(4) 0.061(3) 0.124(3) 0.051(2)
F3' 0.123(3) 0.088(3) 0.092(3) 0.054(2) 0.018(2) 0.058(2)

loop_
_atom_type_symbol
_atom_type_description
_atom_type_scat_dispersion_real
_atom_type_scat_dispersion_imag
_atom_type_scat_source
C C 0.0033 0.0016 'International Tables Vol C Tables 4.2.6.8 and 6.1.1.4'
H H 0.0000 0.0000 'International Tables Vol C Tables 4.2.6.8 and 6.1.1.4'
Li Li -0.0003 0.0001 'International Tables Vol C Tables 4.2.6.8 and 6.1.1.4'
N N 0.0061 0.0033 'International Tables Vol C Tables 4.2.6.8 and 6.1.1.4'
O O 0.0106 0.0060 'International Tables Vol C Tables 4.2.6.8 and 6.1.1.4'
F F 0.0171 0.0103 'International Tables Vol C Tables 4.2.6.8 and 6.1.1.4'
S S 0.1246 0.1234 'International Tables Vol C Tables 4.2.6.8 and 6.1.1.4'

loop_
_geom_angle_atom_site_label_1
_geom_angle_atom_site_label_2
_geom_angle_atom_site_label_3
_geom_angle
_geom_angle_site_symmetry_1
_geom_angle_site_symmetry_3
_geom_angle_publ_flag
C4 N1 C3 123.87(14) . . ?
C4 N1 C12 117.94(14) . . ?
C3 N1 C12 118.11(13) . . ?
C3 C1 C2 110.50(14) 2_566 . ?
C3 C2 C1 110.41(14) . . ?
N1 C3 C1 111.42(13) . 2_566 ?
N1 C3 C2 111.71(14) . . ?
C1 C3 C2 111.21(14) 2_566 . ?
N1 C4 C5 107.13(14) . . ?
N1 C4 Li1 134.84(15) . . ?
C5 C4 Li1 117.98(14) . . ?
C4 C5 C10 110.01(14) . . ?
C4 C5 C11 105.92(13) . . ?
C10 C5 C11 111.55(14) . . ?
C4 C5 C6 108.09(13) . . ?
C10 C5 C6 108.61(14) . . ?
C11 C5 C6 112.57(16) . . ?
C7 C6 C5 112.35(15) . . ?
C8 C7 C6 111.16(17) . . ?
C9 C8 C7 111.02(16) . . ?
C8 C9 C10 111.08(15) . . ?
C9 C10 C5 112.17(16) . . ?
C12 C11 C5 106.63(14) . . ?
N1 C12 C13 108.87(14) . . ?
N1 C12 C14 110.75(15) . . ?
C13 C12 C14 111.10(16) . . ?
N1 C12 C11 100.82(13) . . ?
C13 C12 C11 113.20(17) . . ?
C14 C12 C11 111.64(15) . . ?
O1' Li1 O2' 102.2(5) . . ?
O2 Li1 O4' 98.5(7) . 2_667 ?
O1' Li1 O4' 97.3(6) . 2_667 ?
O2' Li1 O4' 107.8(5) . 2_667 ?
O2 Li1 O4 97.7(8) . 2_667 ?
O2 Li1 O1 116.6(8) . . ?
O4 Li1 O1 105.3(11) 2_667 . ?
O2 Li1 C4 119.7(6) . . ?
O1' Li1 C4 110.0(4) . . ?
O2' Li1 C4 119.3(4) . . ?
O4' Li1 C4 117.0(4) 2_667 . ?
O4 Li1 C4 112.2(6) 2_667 . ?
O1 Li1 C4 104.5(8) . . ?
C15 O1 C18 111.0(14) . . ?
C15 O1 Li1 118.9(17) . . ?
C18 O1 Li1 125.8(19) . . ?
O1 C15 C16 108.0(14) . . ?
C15 C16 C17 105.9(14) . . ?
C16 C17 C18 106.8(14) . . ?
O1 C18 C17 104.4(13) . . ?
C15' O1' C18' 109.3(6) . . ?
C15' O1' Li1 127.1(8) . . ?
C18' O1' Li1 116.5(7) . . ?
O1' C15' C16' 106.5(6) . . ?
C17' C16' C15' 101.8(6) . . ?
C16' C17' C18' 102.9(6) . . ?
O1' C18' C17' 106.5(6) . . ?
O4 S1 O3 120.2(9) . . ?
O4 S1 O2 107.7(11) . . ?
O3 S1 O2 116.2(7) . . ?
O4 S1 C19 107.3(11) . . ?
O3 S1 C19 106.0(4) . . ?
O2 S1 C19 96.4(9) . . ?
S1 O2 Li1 141.0(14) . . ?
S1 O4 Li1 157.1(16) . 2_667 ?
F1 C19 F3 110.8(11) . . ?
F1 C19 F2 113.2(12) . . ?
F3 C19 F2 104.6(9) . . ?
F1 C19 S1 113.5(10) . . ?
F3 C19 S1 118.0(8) . . ?
F2 C19 S1 95.5(8) . . ?
O2' S1' O4' 127.5(7) . . ?
O2' S1' O3' 107.7(5) . . ?
O4' S1' O3' 104.9(6) . . ?
O2' S1' C19' 114.4(6) . . ?
O4' S1' C19' 109.1(6) . . ?
O3' S1' C19' 83.7(5) . . ?
S1' O2' Li1 145.3(8) . . ?
F3' C19' F1' 111.6(6) . . ?
F3' C19' F2' 106.4(7) . . ?
F1' C19' F2' 101.6(6) . . ?
F3' C19' S1' 116.2(6) . . ?
F1' C19' S1' 118.1(6) . . ?
F2' C19' S1' 100.2(5) . . ?

loop_
_geom_bond_atom_site_label_1
_geom_bond_atom_site_label_2
_geom_bond_distance
_geom_bond_site_symmetry_2
_geom_bond_publ_flag
N1 C4 1.304(2) . ?
N1 C3 1.486(2) . ?
N1 C12 1.518(2) . ?
C1 C3 1.525(3) 2_566 ?
C1 C2 1.528(2) . ?
C2 C3 1.527(2) . ?
C4 C5 1.525(2) . ?
C4 Li1 2.255(3) . ?
C5 C10 1.537(2) . ?
C5 C11 1.545(2) . ?
C5 C6 1.549(3) . ?
C6 C7 1.529(3) . ?
C7 C8 1.521(3) . ?
C8 C9 1.516(3) . ?
C9 C10 1.526(3) . ?
C11 C12 1.532(3) . ?
C12 C13 1.525(3) . ?
C12 C14 1.529(3) . ?
Li1 O2 1.934(15) . ?
Li1 O1' 1.943(11) . ?
Li1 O2' 1.953(9) . ?
Li1 O4' 1.956(8) 2_667 ?
Li1 O4 2.023(14) 2_667 ?
Li1 O1 2.10(3) . ?
O1 C15 1.420(15) . ?
O1 C18 1.426(14) . ?
C15 C16 1.480(16) . ?
C16 C17 1.484(16) . ?
C17 C18 1.515(15) . ?
O1' C15' 1.422(7) . ?
O1' C18' 1.423(7) . ?
C15' C16' 1.509(7) . ?
C16' C17' 1.496(8) . ?
C17' C18' 1.517(8) . ?
S1 O4 1.396(11) . ?
S1 O3 1.418(6) . ?
S1 O2 1.480(11) . ?
S1 C19 1.799(9) . ?
C19 F1 1.238(11) . ?
C19 F3 1.305(11) . ?
C19 F2 1.470(11) . ?
S1' O2' 1.354(6) . ?
S1' O4' 1.372(6) . ?
S1' O3' 1.697(7) . ?
S1' C19' 1.723(7) . ?
C19' F3' 1.270(7) . ?
C19' F1' 1.301(7) . ?
C19' F2' 1.470(8) . ?

loop_
_geom_torsion_atom_site_label_1
_geom_torsion_atom_site_label_2
_geom_torsion_atom_site_label_3
_geom_torsion_atom_site_label_4
_geom_torsion
_geom_torsion_site_symmetry_1
_geom_torsion_site_symmetry_2
_geom_torsion_site_symmetry_3
_geom_torsion_site_symmetry_4
_geom_torsion_publ_flag
C3 C1 C2 C3 56.5(2) 2_566 . . . ?
C4 N1 C3 C1 -66.3(2) . . . 2_566 ?
C12 N1 C3 C1 117.09(16) . . . 2_566 ?
C4 N1 C3 C2 58.8(2) . . . . ?
C12 N1 C3 C2 -117.84(16) . . . . ?
C1 C2 C3 N1 177.85(15) . . . . ?
C1 C2 C3 C1 -57.0(2) . . . 2_566 ?
C3 N1 C4 C5 -177.86(14) . . . . ?
C12 N1 C4 C5 -1.3(2) . . . . ?
C3 N1 C4 Li1 -0.7(3) . . . . ?
C12 N1 C4 Li1 175.91(18) . . . . ?
N1 C4 C5 C10 -127.46(15) . . . . ?
Li1 C4 C5 C10 54.81(19) . . . . ?
N1 C4 C5 C11 -6.78(19) . . . . ?
Li1 C4 C5 C11 175.50(15) . . . . ?
N1 C4 C5 C6 114.09(16) . . . . ?
Li1 C4 C5 C6 -63.64(19) . . . . ?
C4 C5 C6 C7 174.14(16) . . . . ?
C10 C5 C6 C7 54.8(2) . . . . ?
C11 C5 C6 C7 -69.2(2) . . . . ?
C5 C6 C7 C8 -55.7(2) . . . . ?
C6 C7 C8 C9 55.5(2) . . . . ?
C7 C8 C9 C10 -56.3(2) . . . . ?
C8 C9 C10 C5 57.4(2) . . . . ?
C4 C5 C10 C9 -173.66(14) . . . . ?
C11 C5 C10 C9 69.10(19) . . . . ?
C6 C5 C10 C9 -55.54(19) . . . . ?
C4 C5 C11 C12 11.9(2) . . . . ?
C10 C5 C11 C12 131.60(16) . . . . ?
C6 C5 C11 C12 -106.01(17) . . . . ?
C4 N1 C12 C13 -110.67(18) . . . . ?
C3 N1 C12 C13 66.1(2) . . . . ?
C4 N1 C12 C14 126.91(17) . . . . ?
C3 N1 C12 C14 -56.3(2) . . . . ?
C4 N1 C12 C11 8.6(2) . . . . ?
C3 N1 C12 C11 -174.57(15) . . . . ?
C5 C11 C12 N1 -11.81(19) . . . . ?
C5 C11 C12 C13 104.31(18) . . . . ?
C5 C11 C12 C14 -129.45(17) . . . . ?
C18 O1 C15 C16 12(4) . . . . ?
Li1 O1 C15 C16 -146(2) . . . . ?
O1 C15 C16 C17 1(4) . . . . ?
C15 C16 C17 C18 -12(4) . . . . ?
C15 O1 C18 C17 -19(4) . . . . ?
Li1 O1 C18 C17 137(3) . . . . ?
C16 C17 C18 O1 19(4) . . . . ?
C18' O1' C15' C16' -16.4(13) . . . . ?
Li1 O1' C15' C16' -165.4(9) . . . . ?
O1' C15' C16' C17' 32.5(11) . . . . ?
C15' C16' C17' C18' -35.1(12) . . . . ?
C15' O1' C18' C17' -6.5(15) . . . . ?
Li1 O1' C18' C17' 146.2(10) . . . . ?
C16' C17' C18' O1' 26.7(14) . . . . ?
O4 S1 O2 Li1 86.4(19) . . . . ?
O3 S1 O2 Li1 -51.8(19) . . . . ?
C19 S1 O2 Li1 -163.1(15) . . . . ?
O3 S1 O4 Li1 130(4) . . . 2_667 ?
O2 S1 O4 Li1 -7(4) . . . 2_667 ?
C19 S1 O4 Li1 -109(4) . . . 2_667 ?
O4 S1 C19 F1 -58.4(14) . . . . ?
O3 S1 C19 F1 71.2(12) . . . . ?
O2 S1 C19 F1 -169.2(12) . . . . ?
O4 S1 C19 F3 169.7(12) . . . . ?
O3 S1 C19 F3 -60.7(10) . . . . ?
O2 S1 C19 F3 58.8(10) . . . . ?
O4 S1 C19 F2 59.9(11) . . . . ?
O3 S1 C19 F2 -170.5(8) . . . . ?
O2 S1 C19 F2 -50.9(9) . . . . ?
O4' S1' O2' Li1 17.2(19) . . . . ?
O3' S1' O2' Li1 -108.5(12) . . . . ?
C19' S1' O2' Li1 160.4(11) . . . . ?
O2' S1' O4' Li1 -1(3) . . . 2_667 ?
O3' S1' O4' Li1 126(2) . . . 2_667 ?
C19' S1' O4' Li1 -146(2) . . . 2_667 ?
O2' S1' C19' F3' 36.6(10) . . . . ?
O4' S1' C19' F3' -173.5(8) . . . . ?
O3' S1' C19' F3' -70.0(7) . . . . ?
O2' S1' C19' F1' 173.3(7) . . . . ?
O4' S1' C19' F1' -36.8(10) . . . . ?
O3' S1' C19' F1' 66.8(7) . . . . ?
O2' S1' C19' F2' -77.5(7) . . . . ?
O4' S1' C19' F2' 72.3(8) . . . . ?
O3' S1' C19' F2' 175.9(5) . . . . ?
